data_7215171
loop_
_publ_author_name
'Downie, Lewis J.'
'Thompson, Stephen P.'
'Tang, Chiu C.'
'Parsons, Simon'
'Lightfoot, Philip'

_publ_section_title
;
 Re-entrant structural phase transition in a frustrated kagome magnet,
 Rb2SnCu3F12
;
_journal_issue 37
_journal_name_full CrystEngComm
_journal_page_first 7426
_journal_paper_doi 10.1039/c3ce41422a
_journal_volume 15
_journal_year 2013
_chemical_formula_moiety Rb2Sn1Cu3F12
_chemical_formula_sum 'Cu3 F12 Rb2 Sn'
_chemical_formula_weight 708.26
_chemical_melting_point ?
_chemical_name_common Rb2Sn1Cu3F12
_chemical_name_systematic
;
 ?
;
_space_group_IT_number 148
_symmetry_cell_setting trigonal
_symmetry_space_group_name_Hall '-R 3'
_symmetry_space_group_name_H-M 'R -3 :H'
_atom_sites_solution_hydrogens none
_atom_sites_solution_primary direct
_atom_sites_solution_secondary difmap
_audit_creation_method SHELXL-97
_cell_angle_alpha 90.00
_cell_angle_beta 90.00
_cell_angle_gamma 120.00
_cell_formula_units_Z 12
_cell_length_a 13.8783(8)
_cell_length_b 13.8783(8)
_cell_length_c 20.2283(15)
_cell_measurement_reflns_used 2240
_cell_measurement_temperature 220
_cell_measurement_theta_max 28.476
_cell_measurement_theta_min 3.924
_cell_volume 3374.1(4)
_computing_cell_refinement
;
        CrysAlisPro, Agilent Technologies,
        Version 1.171.36.28 (release 01-02-2013 CrysAlis171 .NET)
        (compiled Feb  1 2013,16:14:44)
;
_computing_data_collection
;
        CrysAlisPro, Agilent Technologies,
        Version 1.171.36.28 (release 01-02-2013 CrysAlis171 .NET)
        (compiled Feb  1 2013,16:14:44)
;
_computing_data_reduction
;
        CrysAlisPro, Agilent Technologies,
        Version 1.171.36.28 (release 01-02-2013 CrysAlis171 .NET)
        (compiled Feb  1 2013,16:14:44)
;
_computing_structure_refinement 'SHELXL-97 (Sheldrick, 2008)'
_diffrn_ambient_temperature 220
_diffrn_detector_area_resol_mean 5.1574
_diffrn_measured_fraction_theta_full 0.997
_diffrn_measured_fraction_theta_max 0.891
_diffrn_measurement_device_type 'SuperNova, Dual, Cu at zero, Atlas'
_diffrn_measurement_method '\w scans'
_diffrn_radiation_monochromator graphite
_diffrn_radiation_type MoK\a
_diffrn_radiation_wavelength 0.71073
_diffrn_reflns_av_R_equivalents 0.0538
_diffrn_reflns_av_sigmaI/netI 0.0498
_diffrn_reflns_limit_h_max 16
_diffrn_reflns_limit_h_min -18
_diffrn_reflns_limit_k_max 18
_diffrn_reflns_limit_k_min -14
_diffrn_reflns_limit_l_max 22
_diffrn_reflns_limit_l_min -26
_diffrn_reflns_number 5938
_diffrn_reflns_theta_full 25.00
_diffrn_reflns_theta_max 28.57
_diffrn_reflns_theta_min 3.02
_exptl_absorpt_coefficient_mu 16.526
_exptl_absorpt_correction_T_max 0.343
_exptl_absorpt_correction_T_min 0.023
_exptl_absorpt_correction_type analytical
_exptl_absorpt_process_details
;
        CrysAlisPro, Agilent Technologies,
        Version 1.171.36.28 (release 01-02-2013 CrysAlis171 .NET)
        (compiled Feb  1 2013,16:14:44)
Analytical numeric absorption correction using a multifaceted crystal
                        model based on expressions derived by R.C. Clark & J.S.
        (Clark, R. C. & Reid, J. S. (1995). Acta Cryst. A51, 887-897)
;
_exptl_crystal_colour colourless
_exptl_crystal_density_diffrn 4.183
_exptl_crystal_density_meas ?
_exptl_crystal_density_method 'not measured'
_exptl_crystal_description plate
_exptl_crystal_F_000 3828.0
_exptl_crystal_size_max 0.5428
_exptl_crystal_size_mid 0.2919
_exptl_crystal_size_min 0.0561
_refine_diff_density_max 1.205
_refine_diff_density_min -1.193
_refine_diff_density_rms 0.236
_refine_ls_extinction_coef 0.000051(14)
_refine_ls_extinction_expression Fc^*^=kFc[1+0.001xFc^2^\l^3^/sin(2\q)]^-1/4^
_refine_ls_extinction_method SHELXL
_refine_ls_goodness_of_fit_ref 1.151
_refine_ls_hydrogen_treatment none
_refine_ls_matrix_type full
_refine_ls_number_parameters 112
_refine_ls_number_reflns 1707
_refine_ls_number_restraints 0
_refine_ls_restrained_S_all 1.151
_refine_ls_R_factor_all 0.0617
_refine_ls_R_factor_gt 0.0479
_refine_ls_shift/su_max 0.000
_refine_ls_shift/su_mean 0.000
_refine_ls_structure_factor_coef Fsqd
_refine_ls_weighting_details 'calc w=1/[\s^2^(Fo^2^)+(0.0174P)^2^+55.9211P] where P=(Fo^2^+2Fc^2^)/3'
_refine_ls_weighting_scheme calc
_refine_ls_wR_factor_gt 0.0873
_refine_ls_wR_factor_ref 0.0914
_reflns_number_gt 1460
_reflns_number_total 1707
_reflns_threshold_expression >2\s(I)
_cod_data_source_file c3ce41422a.cif
_cod_data_source_block
;
;
_cod_depositor_comments
;
The following automatic conversions were performed:

'_chemical_melting_point' value 'not measured' was changed to '?' -
the value is undefined or not given.

'_symmetry_cell_setting' value
'TRIGONAL' changed to 'trigonal' according to
/usr/data/users/saulius/automatic-downloads/retrospective/RSC/lib/dictionaries/cif_core.dic
dictionary named 'cif_core.dic' version 2.4.2 from 2011-04-26.

Automatic conversion script
Id: cif_fix_values 2281 2013-09-26 08:29:07Z andrius 

The following automatic conversions were performed:

'_exptl_crystal_density_meas' value 'not measured' was changed to '?'
- the value is perceived as not measured.

Automatic conversion script
Id: cif_fix_values 3008 2015-01-20 13:52:24Z robertas 
;
_cod_original_sg_symbol_H-M 'R -3'
_cod_original_formula_sum 'Cu3 F12 Rb2 Sn1'
_cod_database_code 7215171

loop_
_symmetry_equiv_pos_as_xyz
'x, y, z'
'-y, x-y, z'
'-x+y, -x, z'
'x+2/3, y+1/3, z+1/3'
'-y+2/3, x-y+1/3, z+1/3'
'-x+y+2/3, -x+1/3, z+1/3'
'x+1/3, y+2/3, z+2/3'
'-y+1/3, x-y+2/3, z+2/3'
'-x+y+1/3, -x+2/3, z+2/3'
'-x, -y, -z'
'y, -x+y, -z'
'x-y, x, -z'
'-x+2/3, -y+1/3, -z+1/3'
'y+2/3, -x+y+1/3, -z+1/3'
'x-y+2/3, x+1/3, -z+1/3'
'-x+1/3, -y+2/3, -z+2/3'
'y+1/3, -x+y+2/3, -z+2/3'
'x-y+1/3, x+2/3, -z+2/3'

loop_
_atom_site_label
_atom_site_type_symbol
_atom_site_fract_x
_atom_site_fract_y
_atom_site_fract_z
_atom_site_U_iso_or_equiv
_atom_site_adp_type
_atom_site_occupancy
_atom_site_symmetry_multiplicity
_atom_site_calc_flag
_atom_site_refinement_flags
_atom_site_disorder_group
Rb1 Rb 0.16762(8) -0.16300(8) -0.26952(6) 0.0279(3) Uani 1 1 d . .
Rb2 Rb 0.6667 0.3333 -0.26825(13) 0.0288(6) Uani 1 3 d S .
Sn1 Sn 0.5000 0.0000 0.0000 0.0139(3) Uani 1 2 d S .
Sn2 Sn 0.3333 -0.3333 -0.3333 0.0119(5) Uani 1 6 d S .
Cu1 Cu 0.40509(12) 0.09043(12) -0.15629(5) 0.0139(3) Uani 1 1 d . .
Cu2 Cu 0.40513(11) -0.16596(14) -0.16832(7) 0.0159(3) Uani 1 1 d . .
F1 F 0.3501(4) -0.0657(6) -0.1704(3) 0.0187(13) Uani 1 1 d . .
F2 F 0.2649(6) 0.0553(5) -0.1223(3) 0.0282(16) Uani 1 1 d . .
F3 F 0.2577(6) -0.2782(6) -0.1439(3) 0.0267(18) Uani 1 1 d . .
F4 F 0.4622(6) 0.2466(6) -0.1458(3) 0.0200(15) Uani 1 1 d . .
F5 F 0.4456(5) -0.3408(5) -0.2778(3) 0.0145(13) Uani 1 1 d . .
F6 F 0.5531(7) -0.0864(7) 0.0459(3) 0.040(2) Uani 1 1 d . .
F7A F 0.4537(9) 0.0329(9) 0.0849(4) 0.028(3) Uiso 0.700(16) 1 d P 1
F8A F 0.6402(8) 0.1408(8) 0.0054(6) 0.033(3) Uiso 0.700(16) 1 d P 1
F7B F 0.388(2) -0.0213(19) 0.0678(11) 0.026(7) Uiso 0.300(16) 1 d P 2
F8B F 0.6085(19) 0.131(2) 0.0453(12) 0.028(7) Uiso 0.300(16) 1 d P 2

loop_
_atom_site_aniso_label
_atom_site_aniso_U_11
_atom_site_aniso_U_22
_atom_site_aniso_U_33
_atom_site_aniso_U_23
_atom_site_aniso_U_13
_atom_site_aniso_U_12
Rb1 0.0193(5) 0.0245(5) 0.0408(7) 0.0006(5) -0.0005(5) 0.0116(6)
Rb2 0.0246(9) 0.0246(9) 0.0371(14) 0.000 0.000 0.0123(4)
Sn1 0.0152(4) 0.0176(8) 0.0114(4) -0.0007(5) -0.0004(4) 0.0101(5)
Sn2 0.0105(7) 0.0105(7) 0.0148(10) 0.000 0.000 0.0052(3)
Cu1 0.0129(8) 0.0116(8) 0.0190(6) -0.0009(7) -0.0002(7) 0.0076(6)
Cu2 0.0127(8) 0.0133(6) 0.0203(6) -0.0022(5) -0.0004(8) 0.0053(7)
F1 0.019(3) 0.016(4) 0.025(3) -0.004(3) 0.003(2) 0.011(3)
F2 0.021(4) 0.021(3) 0.049(4) 0.008(3) 0.006(3) 0.015(3)
F3 0.021(4) 0.011(4) 0.042(4) 0.004(3) 0.011(3) 0.003(3)
F4 0.018(4) 0.013(4) 0.030(4) 0.002(3) -0.009(3) 0.008(3)
F5 0.007(3) 0.019(3) 0.015(3) 0.005(2) -0.007(2) 0.004(3)
F6 0.065(6) 0.048(5) 0.032(4) 0.011(4) -0.003(4) 0.047(5)

loop_
_atom_type_symbol
_atom_type_description
_atom_type_scat_dispersion_real
_atom_type_scat_dispersion_imag
_atom_type_scat_source
Rb Rb -0.9393 2.9676 'International Tables Vol C Tables 4.2.6.8 and 6.1.1.4'
Sn Sn -0.6537 1.4246 'International Tables Vol C Tables 4.2.6.8 and 6.1.1.4'
Cu Cu 0.3201 1.2651 'International Tables Vol C Tables 4.2.6.8 and 6.1.1.4'
F F 0.0171 0.0103 'International Tables Vol C Tables 4.2.6.8 and 6.1.1.4'

loop_
_geom_angle_atom_site_label_1
_geom_angle_atom_site_label_2
_geom_angle_atom_site_label_3
_geom_angle
_geom_angle_site_symmetry_1
_geom_angle_site_symmetry_3
F8A Rb1 F5 145.2(3) 7_444 2_545
F8A Rb1 F3 70.7(3) 7_444 16_544
F5 Rb1 F3 144.1(2) 2_545 16_544
F8A Rb1 F8B 17.9(4) 7_444 7_444
F5 Rb1 F8B 155.6(5) 2_545 7_444
F3 Rb1 F8B 57.4(5) 16_544 7_444
F8A Rb1 F2 96.3(3) 7_444 16_544
F5 Rb1 F2 76.4(2) 2_545 16_544
F3 Rb1 F2 103.32(17) 16_544 16_544
F8B Rb1 F2 88.0(5) 7_444 16_544
F8A Rb1 F1 153.7(3) 7_444 .
F5 Rb1 F1 61.03(18) 2_545 .
F3 Rb1 F1 83.30(18) 16_544 .
F8B Rb1 F1 139.6(5) 7_444 .
F2 Rb1 F1 92.90(19) 16_544 .
F8A Rb1 F7B 114.2(5) 7_444 8_544
F5 Rb1 F7B 84.5(4) 2_545 8_544
F3 Rb1 F7B 77.1(5) 16_544 8_544
F8B Rb1 F7B 117.5(6) 7_444 8_544
F2 Rb1 F7B 147.0(4) 16_544 8_544
F1 Rb1 F7B 54.2(4) . 8_544
F8A Rb1 F7A 102.5(3) 7_444 8_544
F5 Rb1 F7A 100.8(2) 2_545 8_544
F3 Rb1 F7A 60.2(2) 16_544 8_544
F8B Rb1 F7A 102.3(5) 7_444 8_544
F2 Rb1 F7A 147.9(2) 16_544 8_544
F1 Rb1 F7A 59.7(2) . 8_544
F7B Rb1 F7A 17.3(4) 8_544 8_544
F8A Rb1 F1 73.4(3) 7_444 16_544
F5 Rb1 F1 122.0(2) 2_545 16_544
F3 Rb1 F1 51.62(17) 16_544 16_544
F8B Rb1 F1 56.2(5) 7_444 16_544
F2 Rb1 F1 52.3(2) 16_544 16_544
F1 Rb1 F1 93.43(14) . 16_544
F7B Rb1 F1 123.4(5) 8_544 16_544
F7A Rb1 F1 109.0(2) 8_544 16_544
F8A Rb1 F6 74.6(3) 7_444 17_554
F5 Rb1 F6 100.4(2) 2_545 17_554
F3 Rb1 F6 91.2(2) 16_544 17_554
F8B Rb1 F6 87.7(5) 7_444 17_554
F2 Rb1 F6 159.47(18) 16_544 17_554
F1 Rb1 F6 103.31(19) . 17_554
F7B Rb1 F6 50.2(4) 8_544 17_554
F7A Rb1 F6 52.50(18) 8_544 17_554
F1 Rb1 F6 137.2(2) 16_544 17_554
F8A Rb1 F3 140.6(3) 7_444 .
F5 Rb1 F3 52.76(17) 2_545 .
F3 Rb1 F3 100.24(18) 16_544 .
F8B Rb1 F3 126.4(5) 7_444 .
F2 Rb1 F3 47.15(15) 16_544 .
F1 Rb1 F3 46.30(15) . .
F7B Rb1 F3 99.9(4) 8_544 .
F7A Rb1 F3 105.4(2) 8_544 .
F1 Rb1 F3 71.62(16) 16_544 .
F6 Rb1 F3 144.8(2) 17_554 .
F8A Rb1 Cu2 170.0(2) 7_444 .
F5 Rb1 Cu2 36.83(12) 2_545 .
F3 Rb1 Cu2 107.75(16) 16_544 .
F8B Rb1 Cu2 153.9(5) 7_444 .
F2 Rb1 Cu2 74.20(16) 16_544 .
F1 Rb1 Cu2 28.08(15) . .
F7B Rb1 Cu2 74.4(4) 8_544 .
F7A Rb1 Cu2 84.6(2) 8_544 .
F1 Rb1 Cu2 97.73(12) 16_544 .
F6 Rb1 Cu2 115.46(16) 17_554 .
F3 Rb1 Cu2 29.34(12) . .
F8A Rb2 F8A 97.7(3) 16_654 17_554
F8A Rb2 F8A 97.7(3) 16_654 18_544
F8A Rb2 F8A 97.7(3) 17_554 18_544
F8A Rb2 F4 70.1(3) 16_654 17_554
F8A Rb2 F4 104.1(2) 17_554 17_554
F8A Rb2 F4 156.1(3) 18_544 17_554
F8A Rb2 F4 156.1(3) 16_654 18_544
F8A Rb2 F4 70.1(3) 17_554 18_544
F8A Rb2 F4 104.1(2) 18_544 18_544
F4 Rb2 F4 92.5(2) 17_554 18_544
F8A Rb2 F4 104.1(2) 16_654 16_654
F8A Rb2 F4 156.1(3) 17_554 16_654
F8A Rb2 F4 70.1(3) 18_544 16_654
F4 Rb2 F4 92.5(2) 17_554 16_654
F4 Rb2 F4 92.5(2) 18_544 16_654
F8A Rb2 F6 72.0(2) 16_654 8_544
F8A Rb2 F6 49.6(2) 17_554 8_544
F8A Rb2 F6 141.5(3) 18_544 8_544
F4 Rb2 F6 55.82(18) 17_554 8_544
F4 Rb2 F6 84.86(19) 18_544 8_544
F4 Rb2 F6 147.9(2) 16_654 8_544
F8A Rb2 F6 49.6(2) 16_654 7_554
F8A Rb2 F6 141.5(3) 17_554 7_554
F8A Rb2 F6 71.9(2) 18_544 7_554
F4 Rb2 F6 84.86(19) 17_554 7_554
F4 Rb2 F6 147.9(2) 18_544 7_554
F4 Rb2 F6 55.82(18) 16_654 7_554
F6 Rb2 F6 118.62(5) 8_544 7_554
F8A Rb2 F6 141.5(3) 16_654 9_654
F8A Rb2 F6 71.9(2) 17_554 9_654
F8A Rb2 F6 49.6(2) 18_544 9_654
F4 Rb2 F6 147.9(2) 17_554 9_654
F4 Rb2 F6 55.82(18) 18_544 9_654
F4 Rb2 F6 84.86(19) 16_654 9_654
F6 Rb2 F6 118.62(5) 8_544 9_654
F6 Rb2 F6 118.62(5) 7_554 9_654
F8A Rb2 F8B 14.1(4) 16_654 16_654
F8A Rb2 F8B 94.5(5) 17_554 16_654
F8A Rb2 F8B 84.6(5) 18_544 16_654
F4 Rb2 F8B 84.2(4) 17_554 16_654
F4 Rb2 F8B 163.0(4) 18_544 16_654
F4 Rb2 F8B 104.3(4) 16_654 16_654
F6 Rb2 F8B 79.5(4) 8_544 16_654
F6 Rb2 F8B 48.5(4) 7_554 16_654
F6 Rb2 F8B 127.5(5) 9_654 16_654
F8A Rb2 F8B 84.6(5) 16_654 17_554
F8A Rb2 F8B 14.1(4) 17_554 17_554
F8A Rb2 F8B 94.5(5) 18_544 17_554
F4 Rb2 F8B 104.3(4) 17_554 17_554
F4 Rb2 F8B 84.2(4) 18_544 17_554
F4 Rb2 F8B 163.0(4) 16_654 17_554
F6 Rb2 F8B 48.5(4) 8_544 17_554
F6 Rb2 F8B 127.5(5) 7_554 17_554
F6 Rb2 F8B 79.5(4) 9_654 17_554
F8B Rb2 F8B 80.6(6) 16_654 17_554
F8A Rb2 F8B 94.5(5) 16_654 18_544
F8A Rb2 F8B 84.6(5) 17_554 18_544
F8A Rb2 F8B 14.1(4) 18_544 18_544
F4 Rb2 F8B 163.0(4) 17_554 18_544
F4 Rb2 F8B 104.3(4) 18_544 18_544
F4 Rb2 F8B 84.2(4) 16_654 18_544
F6 Rb2 F8B 127.5(5) 8_544 18_544
F6 Rb2 F8B 79.5(4) 7_554 18_544
F6 Rb2 F8B 48.5(4) 9_654 18_544
F8B Rb2 F8B 80.6(6) 16_654 18_544
F8B Rb2 F8B 80.6(6) 17_554 18_544
F8B Sn1 F8B 180(3) . 10_655
F8B Sn1 F6 89.7(8) . .
F8B Sn1 F6 90.3(8) 10_655 .
F8B Sn1 F6 90.3(8) . 10_655
F8B Sn1 F6 89.7(8) 10_655 10_655
F6 Sn1 F6 180.0(4) . 10_655
F8B Sn1 F8A 26.8(7) . .
F8B Sn1 F8A 153.2(7) 10_655 .
F6 Sn1 F8A 95.5(4) . .
F6 Sn1 F8A 84.5(4) 10_655 .
F8B Sn1 F8A 153.2(7) . 10_655
F8B Sn1 F8A 26.8(7) 10_655 10_655
F6 Sn1 F8A 84.5(4) . 10_655
F6 Sn1 F8A 95.5(4) 10_655 10_655
F8A Sn1 F8A 180.0(9) . 10_655
F8B Sn1 F7A 116.4(8) . 10_655
F8B Sn1 F7A 63.6(8) 10_655 10_655
F6 Sn1 F7A 90.3(3) . 10_655
F6 Sn1 F7A 89.7(3) 10_655 10_655
F8A Sn1 F7A 90.2(4) . 10_655
F8A Sn1 F7A 89.8(4) 10_655 10_655
F8B Sn1 F7A 63.6(8) . .
F8B Sn1 F7A 116.4(8) 10_655 .
F6 Sn1 F7A 89.7(3) . .
F6 Sn1 F7A 90.3(3) 10_655 .
F8A Sn1 F7A 89.8(4) . .
F8A Sn1 F7A 90.2(4) 10_655 .
F7A Sn1 F7A 180.0(5) 10_655 .
F8B Sn1 F7B 90.2(9) . 10_655
F8B Sn1 F7B 89.8(9) 10_655 10_655
F6 Sn1 F7B 85.0(7) . 10_655
F6 Sn1 F7B 95.0(7) 10_655 10_655
F8A Sn1 F7B 64.8(7) . 10_655
F8A Sn1 F7B 115.2(7) 10_655 10_655
F7A Sn1 F7B 26.7(6) 10_655 10_655
F7A Sn1 F7B 153.3(6) . 10_655
F8B Sn1 F7B 89.8(9) . .
F8B Sn1 F7B 90.2(9) 10_655 .
F6 Sn1 F7B 95.0(7) . .
F6 Sn1 F7B 85.0(7) 10_655 .
F8A Sn1 F7B 115.2(7) . .
F8A Sn1 F7B 64.8(7) 10_655 .
F7A Sn1 F7B 153.3(6) 10_655 .
F7A Sn1 F7B 26.7(6) . .
F7B Sn1 F7B 180.0(16) 10_655 .
F8B Sn1 Rb1 106.5(7) . 18_544
F8B Sn1 Rb1 73.5(7) 10_655 18_544
F6 Sn1 Rb1 47.4(2) . 18_544
F6 Sn1 Rb1 132.6(2) 10_655 18_544
F8A Sn1 Rb1 91.4(4) . 18_544
F8A Sn1 Rb1 88.6(4) 10_655 18_544
F7A Sn1 Rb1 43.0(2) 10_655 18_544
F7A Sn1 Rb1 137.0(2) . 18_544
F7B Sn1 Rb1 42.6(6) 10_655 18_544
F7B Sn1 Rb1 137.4(6) . 18_544
F8B Sn1 Rb1 73.5(7) . 6
F8B Sn1 Rb1 106.5(7) 10_655 6
F6 Sn1 Rb1 132.6(2) . 6
F6 Sn1 Rb1 47.4(2) 10_655 6
F8A Sn1 Rb1 88.6(4) . 6
F8A Sn1 Rb1 91.4(4) 10_655 6
F7A Sn1 Rb1 137.0(2) 10_655 6
F7A Sn1 Rb1 43.0(2) . 6
F7B Sn1 Rb1 137.4(6) 10_655 6
F7B Sn1 Rb1 42.6(6) . 6
Rb1 Sn1 Rb1 180.00(3) 18_544 6
F5 Sn2 F5 90.5(3) 14_554 15_444
F5 Sn2 F5 179.999(1) 14_554 2_545
F5 Sn2 F5 89.5(3) 15_444 2_545
F5 Sn2 F5 89.5(3) 14_554 3_655
F5 Sn2 F5 179.998(1) 15_444 3_655
F5 Sn2 F5 90.5(3) 2_545 3_655
F5 Sn2 F5 89.5(3) 14_554 .
F5 Sn2 F5 89.5(3) 15_444 .
F5 Sn2 F5 90.5(3) 2_545 .
F5 Sn2 F5 90.5(3) 3_655 .
F5 Sn2 F5 90.5(3) 14_554 13_544
F5 Sn2 F5 90.5(3) 15_444 13_544
F5 Sn2 F5 89.5(3) 2_545 13_544
F5 Sn2 F5 89.5(3) 3_655 13_544
F5 Sn2 F5 179.998(1) . 13_544
F5 Sn2 Rb1 33.75(17) 14_554 13_544
F5 Sn2 Rb1 77.80(17) 15_444 13_544
F5 Sn2 Rb1 146.25(17) 2_545 13_544
F5 Sn2 Rb1 102.20(17) 3_655 13_544
F5 Sn2 Rb1 58.65(19) . 13_544
F5 Sn2 Rb1 121.35(19) 13_544 13_544
F5 Sn2 Rb1 146.25(17) 14_554 .
F5 Sn2 Rb1 102.20(17) 15_444 .
F5 Sn2 Rb1 33.75(17) 2_545 .
F5 Sn2 Rb1 77.80(17) 3_655 .
F5 Sn2 Rb1 121.35(19) . .
F5 Sn2 Rb1 58.65(19) 13_544 .
Rb1 Sn2 Rb1 180.0 13_544 .
F5 Sn2 Rb1 102.20(17) 14_554 3_655
F5 Sn2 Rb1 58.65(19) 15_444 3_655
F5 Sn2 Rb1 77.80(17) 2_545 3_655
F5 Sn2 Rb1 121.35(19) 3_655 3_655
F5 Sn2 Rb1 33.75(17) . 3_655
F5 Sn2 Rb1 146.25(17) 13_544 3_655
Rb1 Sn2 Rb1 68.840(15) 13_544 3_655
Rb1 Sn2 Rb1 111.160(15) . 3_655
F5 Sn2 Rb1 58.65(19) 14_554 2_545
F5 Sn2 Rb1 146.25(17) 15_444 2_545
F5 Sn2 Rb1 121.35(19) 2_545 2_545
F5 Sn2 Rb1 33.75(17) 3_655 2_545
F5 Sn2 Rb1 77.80(17) . 2_545
F5 Sn2 Rb1 102.20(17) 13_544 2_545
Rb1 Sn2 Rb1 68.840(15) 13_544 2_545
Rb1 Sn2 Rb1 111.160(15) . 2_545
Rb1 Sn2 Rb1 111.160(15) 3_655 2_545
F5 Sn2 Rb1 77.80(17) 14_554 15_444
F5 Sn2 Rb1 121.35(19) 15_444 15_444
F5 Sn2 Rb1 102.20(17) 2_545 15_444
F5 Sn2 Rb1 58.65(19) 3_655 15_444
F5 Sn2 Rb1 146.25(17) . 15_444
F5 Sn2 Rb1 33.75(17) 13_544 15_444
Rb1 Sn2 Rb1 111.161(15) 13_544 15_444
Rb1 Sn2 Rb1 68.839(15) . 15_444
Rb1 Sn2 Rb1 180.0 3_655 15_444
Rb1 Sn2 Rb1 68.840(15) 2_545 15_444
F5 Sn2 Rb1 121.35(19) 14_554 14_554
F5 Sn2 Rb1 33.75(17) 15_444 14_554
F5 Sn2 Rb1 58.65(19) 2_545 14_554
F5 Sn2 Rb1 146.25(17) 3_655 14_554
F5 Sn2 Rb1 102.20(17) . 14_554
F5 Sn2 Rb1 77.80(17) 13_544 14_554
Rb1 Sn2 Rb1 111.161(15) 13_544 14_554
Rb1 Sn2 Rb1 68.839(15) . 14_554
Rb1 Sn2 Rb1 68.840(15) 3_655 14_554
Rb1 Sn2 Rb1 180.0 2_545 14_554
Rb1 Sn2 Rb1 111.159(15) 15_444 14_554
F2 Cu1 F4 177.8(3) . 18_544
F2 Cu1 F4 92.4(3) . .
F4 Cu1 F4 86.4(4) 18_544 .
F2 Cu1 F1 89.2(2) . .
F4 Cu1 F1 92.1(3) 18_544 .
F4 Cu1 F1 177.7(3) . .
F2 Cu1 F7B 95.6(6) . 8_544
F4 Cu1 F7B 86.3(6) 18_544 8_544
F4 Cu1 F7B 98.1(6) . 8_544
F1 Cu1 F7B 80.1(6) . 8_544
F2 Cu1 F6 83.2(3) . 10_655
F4 Cu1 F6 95.0(3) 18_544 10_655
F4 Cu1 F6 87.3(3) . 10_655
F1 Cu1 F6 94.5(3) . 10_655
F7B Cu1 F6 174.5(6) 8_544 10_655
F2 Cu1 F7A 74.7(3) . 8_544
F4 Cu1 F7A 107.1(3) 18_544 8_544
F4 Cu1 F7A 90.6(3) . 8_544
F1 Cu1 F7A 88.2(3) . 8_544
F7B Cu1 F7A 22.6(5) 8_544 8_544
F6 Cu1 F7A 157.6(3) 10_655 8_544
F2 Cu1 Rb1 45.85(18) . 16_544
F4 Cu1 Rb1 134.4(2) 18_544 16_544
F4 Cu1 Rb1 131.9(2) . 16_544
F1 Cu1 Rb1 50.23(16) . 16_544
F7B Cu1 Rb1 107.2(5) 8_544 16_544
F6 Cu1 Rb1 68.1(2) 10_655 16_544
F7A Cu1 Rb1 97.5(2) 8_544 16_544
F2 Cu1 Rb2 116.0(2) . 16_654
F4 Cu1 Rb2 61.9(2) 18_544 16_654
F4 Cu1 Rb2 45.5(2) . 16_654
F1 Cu1 Rb2 134.86(18) . 16_654
F7B Cu1 Rb2 129.2(5) 8_544 16_654
F6 Cu1 Rb2 55.8(2) 10_655 16_654
F7A Cu1 Rb2 132.8(2) 8_544 16_654
Rb1 Cu1 Rb2 123.49(4) 16_544 16_654
F2 Cu1 Rb1 72.5(2) . .
F4 Cu1 Rb1 109.6(2) 18_544 .
F4 Cu1 Rb1 137.1(2) . .
F1 Cu1 Rb1 42.02(18) . .
F7B Cu1 Rb1 46.4(5) 8_544 .
F6 Cu1 Rb1 128.3(2) 10_655 .
F7A Cu1 Rb1 47.1(2) 8_544 .
Rb1 Cu1 Rb1 62.14(4) 16_544 .
Rb2 Cu1 Rb1 171.48(5) 16_654 .
F2 Cu1 Rb2 140.85(19) . .
F4 Cu1 Rb2 39.2(2) 18_544 .
F4 Cu1 Rb2 56.3(2) . .
F1 Cu1 Rb2 121.61(16) . .
F7B Cu1 Rb2 69.7(6) 8_544 .
F6 Cu1 Rb2 114.5(2) 10_655 .
F7A Cu1 Rb2 82.2(2) 8_544 .
Rb1 Cu1 Rb2 171.80(4) 16_544 .
Rb2 Cu1 Rb2 60.59(7) 16_654 .
Rb1 Cu1 Rb2 112.97(4) . .
F3 Cu2 F1 165.9(3) 3_655 .
F3 Cu2 F2 88.7(3) 3_655 18_544
F1 Cu2 F2 95.7(3) . 18_544
F3 Cu2 F3 91.8(5) 3_655 .
F1 Cu2 F3 86.8(3) . .
F2 Cu2 F3 167.7(3) 18_544 .
F3 Cu2 F5 106.7(3) 3_655 2_545
F1 Cu2 F5 87.2(2) . 2_545
F2 Cu2 F5 83.1(3) 18_544 2_545
F3 Cu2 F5 85.0(3) . 2_545
F3 Cu2 Rb1 142.9(2) 3_655 .
F1 Cu2 Rb1 47.68(17) . .
F2 Cu2 Rb1 107.9(2) 18_544 .
F3 Cu2 Rb1 65.1(2) . .
F5 Cu2 Rb1 46.00(15) 2_545 .
F3 Cu2 Rb1 119.9(2) 3_655 16_544
F1 Cu2 Rb1 51.06(17) . 16_544
F2 Cu2 Rb1 142.8(2) 18_544 16_544
F3 Cu2 Rb1 45.1(2) . 16_544
F5 Cu2 Rb1 107.68(15) 2_545 16_544
Rb1 Cu2 Rb1 64.40(3) . 16_544
F3 Cu2 Rb1 37.3(2) 3_655 18_544
F1 Cu2 Rb1 132.45(18) . 18_544
F2 Cu2 Rb1 70.80(19) 18_544 18_544
F3 Cu2 Rb1 116.1(2) . 18_544
F5 Cu2 Rb1 133.07(15) 2_545 18_544
Rb1 Cu2 Rb1 178.68(5) . 18_544
Rb1 Cu2 Rb1 116.81(5) 16_544 18_544
F3 Cu2 Rb1 56.8(2) 3_655 3_655
F1 Cu2 Rb1 131.78(18) . 3_655
F2 Cu2 Rb1 38.52(19) 18_544 3_655
F3 Cu2 Rb1 134.4(2) . 3_655
F5 Cu2 Rb1 75.55(15) 2_545 3_655
Rb1 Cu2 Rb1 119.23(5) . 3_655
Rb1 Cu2 Rb1 176.24(4) 16_544 3_655
Rb1 Cu2 Rb1 59.58(3) 18_544 3_655
Cu2 F1 Cu1 138.2(3) . .
Cu2 F1 Rb1 104.2(3) . .
Cu1 F1 Rb1 112.3(3) . .
Cu2 F1 Rb1 100.5(3) . 16_544
Cu1 F1 Rb1 101.2(2) . 16_544
Rb1 F1 Rb1 86.57(14) . 16_544
Cu1 F2 Cu2 123.5(3) . 17_554
Cu1 F2 Rb1 107.0(3) . 16_544
Cu2 F2 Rb1 117.8(3) 17_554 16_544
Cu2 F3 Cu2 133.4(4) 2_545 .
Cu2 F3 Rb1 119.4(3) 2_545 16_544
Cu2 F3 Rb1 106.9(3) . 16_544
Cu2 F3 Rb1 96.8(3) 2_545 .
Cu2 F3 Rb1 85.6(2) . .
Rb1 F3 Rb1 79.76(18) 16_544 .
Cu1 F4 Cu1 136.0(4) 17_554 .
Cu1 F4 Rb2 116.9(3) 17_554 16_654
Cu1 F4 Rb2 107.0(3) . 16_654
Cu1 F4 Rb2 89.5(2) 17_554 .
Cu1 F4 Rb2 96.7(3) . .
Rb2 F4 Rb2 78.61(19) 16_654 .
Sn2 F5 Cu2 128.9(3) . 3_655
Sn2 F5 Rb1 123.5(3) . 3_655
Cu2 F5 Rb1 97.2(2) 3_655 3_655
Sn1 F6 Cu1 131.1(3) . 10_655
Sn1 F6 Rb1 106.2(3) . 18_544
Cu1 F6 Rb1 119.5(2) 10_655 18_544
Sn1 F6 Rb2 105.2(3) . 4_445
Cu1 F6 Rb2 88.5(2) 10_655 4_445
Rb1 F6 Rb2 94.5(2) 18_544 4_445
Sn1 F7A Cu1 135.6(5) . 6
Sn1 F7A Rb1 110.8(3) . 6
Cu1 F7A Rb1 98.4(3) 6 6
Sn1 F8A Rb1 125.3(5) . 4
Sn1 F8A Rb2 120.1(5) . 16_654
Rb1 F8A Rb2 114.1(3) 4 16_654
Sn1 F7B Cu1 138.3(11) . 6
Sn1 F7B Rb1 111.0(9) . 6
Cu1 F7B Rb1 100.3(7) 6 6
Sn1 F8B Rb1 120.0(10) . 4
Sn1 F8B Rb2 102.8(9) . 16_654
Rb1 F8B Rb2 98.2(7) 4 16_654

loop_
_geom_bond_atom_site_label_1
_geom_bond_atom_site_label_2
_geom_bond_distance
_geom_bond_site_symmetry_2
Rb1 F8A 2.778(10) 7_444
Rb1 F5 2.826(6) 2_545
Rb1 F3 2.899(7) 16_544
Rb1 F8B 2.92(2) 7_444
Rb1 F2 2.965(6) 16_544
Rb1 F1 2.973(5) .
Rb1 F7B 3.02(2) 8_544
Rb1 F7A 3.042(8) 8_544
Rb1 F1 3.096(5) 16_544
Rb1 F6 3.195(7) 17_554
Rb1 F3 3.545(8) .
Rb1 Cu2 3.8977(18) .
Rb2 F8A 2.885(11) 16_654
Rb2 F8A 2.885(11) 17_554
Rb2 F8A 2.885(11) 18_544
Rb2 F4 2.958(7) 17_554
Rb2 F4 2.958(7) 18_544
Rb2 F4 2.958(7) 16_654
Rb2 F6 3.278(9) 8_544
Rb2 F6 3.278(9) 7_554
Rb2 F6 3.278(9) 9_654
Rb2 F8B 3.36(2) 16_654
Rb2 F8B 3.36(2) 17_554
Rb2 F8B 3.36(2) 18_544
Sn1 F8B 1.92(2) .
Sn1 F8B 1.92(2) 10_655
Sn1 F6 1.930(6) .
Sn1 F6 1.930(6) 10_655
Sn1 F8A 1.953(9) .
Sn1 F8A 1.953(9) 10_655
Sn1 F7A 1.965(8) 10_655
Sn1 F7A 1.965(8) .
Sn1 F7B 1.98(2) 10_655
Sn1 F7B 1.98(2) .
Sn1 Rb1 4.1674(10) 18_544
Sn1 Rb1 4.1674(10) 6
Sn2 F5 1.965(6) 14_554
Sn2 F5 1.965(6) 15_444
Sn2 F5 1.965(6) 2_545
Sn2 F5 1.965(6) 3_655
Sn2 F5 1.965(6) .
Sn2 F5 1.965(6) 13_544
Sn2 Rb1 4.2402(13) 13_544
Sn2 Rb1 4.2403(13) 3_655
Sn2 Rb1 4.2403(13) 2_545
Sn2 Rb1 4.2403(13) 15_444
Sn2 Rb1 4.2403(13) 14_554
Cu1 F2 1.883(8) .
Cu1 F4 1.898(7) 18_544
Cu1 F4 1.911(7) .
Cu1 F1 1.925(8) .
Cu1 F7B 2.30(2) 8_544
Cu1 F6 2.314(6) 10_655
Cu1 F7A 2.352(9) 8_544
Cu1 Rb1 3.9509(18) 16_544
Cu1 Rb2 3.9634(19) 16_654
Cu2 F3 1.891(7) 3_655
Cu2 F1 1.893(8) .
Cu2 F2 1.910(8) 18_544
Cu2 F3 1.916(7) .
Cu2 F5 2.355(6) 2_545
Cu2 Rb1 3.9129(18) 16_544
Cu2 Rb1 4.1665(18) 18_544
Cu2 Rb1 4.2100(17) 3_655
F1 Rb1 3.096(5) 16_544
F2 Cu2 1.910(8) 17_554
F2 Rb1 2.965(6) 16_544
F3 Cu2 1.891(7) 2_545
F3 Rb1 2.899(7) 16_544
F4 Cu1 1.898(7) 17_554
F4 Rb2 2.958(7) 16_654
F5 Cu2 2.355(6) 3_655
F5 Rb1 2.826(6) 3_655
F6 Cu1 2.314(6) 10_655
F6 Rb1 3.195(7) 18_544
F6 Rb2 3.278(9) 4_445
F7A Cu1 2.352(9) 6
F7A Rb1 3.042(8) 6
F8A Rb1 2.778(10) 4
F8A Rb2 2.885(11) 16_654
F7B Cu1 2.30(2) 6
F7B Rb1 3.02(2) 6
F8B Rb1 2.92(2) 4
F8B Rb2 3.36(2) 16_654
